data_7709360
loop_
_publ_author_name
'Shi, Yu'
'Zhou, Tong'
'Di, Jia-Qi'
'Wang, Wenhui'
'Ma, Li'
'Zhang, Heng'
'Gao, Yuanzhe'

_publ_section_title
;
 Three Si-substituted polyoxovanadates as efficient catalysts for
 Knoevenagel condensation and selective oxidation of styrene to
 benzaldehyde.
;
_journal_issue 8
_journal_name_full 'Dalton transactions (Cambridge, England : 2003)'
_journal_page_first 3304
_journal_page_last 3313
_journal_paper_doi 10.1039/d1dt03862a
_journal_volume 51
_journal_year 2022
_chemical_formula_moiety 'C20 H69 Cd4 N15 O48 Si6 V15 H2O 7H2O'
_chemical_formula_sum 'C20 H85 Cd4 N15 O56 Si6 V15'
_chemical_formula_weight 2814.27
_space_group_crystal_system monoclinic
_space_group_IT_number 15
_space_group_name_Hall '-C 2yc'
_space_group_name_H-M_alt 'C 1 2/c 1'
_atom_sites_solution_hydrogens geom
_audit_creation_method SHELXL-2018/3
_audit_update_record
;
2022-01-21 deposited with the CCDC.	2022-01-24 downloaded from the CCDC.
;
_cell_angle_alpha 90
_cell_angle_beta 98.456(3)
_cell_angle_gamma 90
_cell_formula_units_Z 8
_cell_length_a 20.788(4)
_cell_length_b 19.333(3)
_cell_length_c 44.011(8)
_cell_measurement_reflns_used 9994
_cell_measurement_temperature 296(2)
_cell_measurement_theta_max 25.93
_cell_measurement_theta_min 2.31
_cell_volume 17495(5)
_computing_cell_refinement 'Bruker XSCANS'
_computing_data_collection 'SAINT v7.68A (Bruker, 2009)'
_computing_data_reduction 'Bruker SHELXTL'
_computing_molecular_graphics 'Olex2 1.5 (Dolomanov et al., 2009)'
_computing_publication_material 'Bruker SHELXTL'
_computing_structure_refinement 'SHELXL-2018/3 (Sheldrick, 2018)'
_computing_structure_solution 'SHELXL-2018/3 (Sheldrick, 2018)'
_diffrn_ambient_temperature 296(2)
_diffrn_measured_fraction_theta_full 0.998
_diffrn_measured_fraction_theta_max 0.998
_diffrn_measurement_device_type 'CCD area detector'
_diffrn_radiation_type MoK\a
_diffrn_radiation_wavelength 0.71073
_diffrn_reflns_av_R_equivalents 0.0419
_diffrn_reflns_av_unetI/netI 0.0514
_diffrn_reflns_Laue_measured_fraction_full 0.998
_diffrn_reflns_Laue_measured_fraction_max 0.998
_diffrn_reflns_limit_h_max 24
_diffrn_reflns_limit_h_min -23
_diffrn_reflns_limit_k_max 22
_diffrn_reflns_limit_k_min -22
_diffrn_reflns_limit_l_max 52
_diffrn_reflns_limit_l_min -35
_diffrn_reflns_number 42993
_diffrn_reflns_point_group_measured_fraction_full 0.998
_diffrn_reflns_point_group_measured_fraction_max 0.998
_diffrn_reflns_theta_full 25.000
_diffrn_reflns_theta_max 25.000
_diffrn_reflns_theta_min 1.446
_exptl_absorpt_coefficient_mu 2.651
_exptl_absorpt_correction_T_max 0.7678
_exptl_absorpt_correction_T_min 0.6795
_exptl_absorpt_correction_type multi-scan
_exptl_absorpt_process_details 'SADABS (Bruker, 2009)'
_exptl_crystal_colour brown
_exptl_crystal_density_diffrn 2.137
_exptl_crystal_description block-shaped
_exptl_crystal_F_000 11032
_exptl_crystal_size_max 0.150
_exptl_crystal_size_mid 0.130
_exptl_crystal_size_min 0.100
_refine_diff_density_max 4.195
_refine_diff_density_min -3.168
_refine_diff_density_rms 0.235
_refine_ls_extinction_method none
_refine_ls_goodness_of_fit_ref 1.084
_refine_ls_hydrogen_treatment constr
_refine_ls_matrix_type full
_refine_ls_number_parameters 986
_refine_ls_number_reflns 15385
_refine_ls_number_restraints 258
_refine_ls_restrained_S_all 1.084
_refine_ls_R_factor_all 0.1329
_refine_ls_R_factor_gt 0.1091
_refine_ls_shift/su_max 0.011
_refine_ls_shift/su_mean 0.000
_refine_ls_structure_factor_coef Fsqd
_refine_ls_weighting_details 'w=1/[\s^2^(Fo^2^)+(0.0648P)^2^+1472.3805P] where P=(Fo^2^+2Fc^2^)/3'
_refine_ls_weighting_scheme calc
_refine_ls_wR_factor_gt 0.2530
_refine_ls_wR_factor_ref 0.2612
_reflns_Friedel_coverage 0.000
_reflns_number_gt 11750
_reflns_number_total 15385
_reflns_threshold_expression 'I > 2\s(I)'
_cod_data_source_file d1dt03862a2.cif
_cod_data_source_block 1
_cod_depositor_comments 'Adding full bibliography for 7709360--7709362.cif.'
_cod_original_sg_symbol_H-M 'C 2/c'
_cod_database_code 7709360
_shelx_shelxl_version_number 2018/3
_shelx_space_group_comment
;
The symmetry employed for this shelxl refinement is uniquely defined
by the following loop, which should always be used as a source of
symmetry information in preference to the above space-group names.
They are only intended as comments.
;
_shelx_estimated_absorpt_t_min 0.692
_shelx_estimated_absorpt_t_max 0.777

loop_
_space_group_symop_operation_xyz
'x, y, z'
'-x, y, -z+1/2'
'x+1/2, y+1/2, z'
'-x+1/2, y+1/2, -z+1/2'
'-x, -y, -z'
'x, -y, z-1/2'
'-x+1/2, -y+1/2, -z'
'x+1/2, -y+1/2, z-1/2'

loop_
_atom_site_label
_atom_site_type_symbol
_atom_site_fract_x
_atom_site_fract_y
_atom_site_fract_z
_atom_site_U_iso_or_equiv
_atom_site_adp_type
_atom_site_occupancy
_atom_site_site_symmetry_order
_atom_site_calc_flag
_atom_site_refinement_flags_posn
_atom_site_refinement_flags_adp
_atom_site_refinement_flags_occupancy
_atom_site_disorder_assembly
_atom_site_disorder_group
C1 C 0.5757(11) 0.3114(14) 0.0961(5) 0.080(4) Uani 1 1 d . U . . .
H1C H 0.595881 0.274102 0.086141 0.096 Uiso 1 1 calc R U . . .
H1D H 0.563836 0.347048 0.080755 0.096 Uiso 1 1 calc R U . . .
C2 C 0.6224(12) 0.3391(13) 0.1193(5) 0.081(4) Uani 1 1 d . U . . .
H2A H 0.607054 0.383672 0.125400 0.097 Uiso 1 1 calc R U . . .
H2B H 0.662354 0.346826 0.110924 0.097 Uiso 1 1 calc R U . . .
C3 C 0.6625(11) 0.3307(13) 0.1743(5) 0.076(4) Uani 1 1 d . U . . .
H3 H 0.681899 0.374126 0.174706 0.091 Uiso 1 1 calc R U . . .
C4 C 0.6540(11) 0.2899(13) 0.2016(5) 0.076(4) Uani 1 1 d . U . . .
H4C H 0.680005 0.248182 0.201854 0.091 Uiso 1 1 calc R U . . .
H4D H 0.670662 0.316475 0.219811 0.091 Uiso 1 1 calc R U . . .
C5 C 0.4097(14) 0.0368(19) 0.2183(7) 0.135(7) Uani 1 1 d D U . . .
H5A H 0.385682 0.075209 0.225336 0.162 Uiso 1 1 calc R U . . .
H5B H 0.422485 0.005704 0.235409 0.162 Uiso 1 1 calc R U . . .
C6 C 0.3697(15) 0.0001(17) 0.1926(6) 0.128(6) Uani 1 1 d D U . . .
H6C H 0.333107 -0.021143 0.200382 0.154 Uiso 1 1 calc R U . . .
H6D H 0.395704 -0.036861 0.185753 0.154 Uiso 1 1 calc R U . . .
C7 C 0.3260(16) 0.0047(19) 0.1357(8) 0.124(6) Uani 1 1 d . U . . .
H7C H 0.354497 -0.035192 0.136142 0.149 Uiso 1 1 calc R U . . .
H7D H 0.281949 -0.012412 0.134940 0.149 Uiso 1 1 calc R U . . .
C8 C 0.3299(16) 0.0430(19) 0.1082(8) 0.124(5) Uani 1 1 d . U . . .
H8A H 0.297279 0.079162 0.106078 0.149 Uiso 1 1 calc R U . . .
H8B H 0.320722 0.012400 0.090653 0.149 Uiso 1 1 calc R U . . .
C9 C 0.1875(13) 0.0785(18) 0.0463(7) 0.118(5) Uani 1 1 d D U . . .
H9C H 0.189567 0.056472 0.066248 0.142 Uiso 1 1 calc R U . . .
H9D H 0.210274 0.048751 0.033715 0.142 Uiso 1 1 calc R U . . .
C10 C 0.1206(13) 0.0816(18) 0.0326(7) 0.116(6) Uani 1 1 d D U . . .
H10C H 0.095315 0.101832 0.047238 0.139 Uiso 1 1 calc R U . . .
H10D H 0.104751 0.034889 0.028306 0.139 Uiso 1 1 calc R U . . .
C11 C 0.0455(14) 0.1556(17) -0.0037(7) 0.110(5) Uani 1 1 d . U . . .
H11A H 0.031685 0.170678 0.015348 0.132 Uiso 1 1 calc R U . . .
H11B H 0.014557 0.121409 -0.012960 0.132 Uiso 1 1 calc R U . . .
C12 C 0.0444(14) 0.2159(17) -0.0248(6) 0.104(6) Uani 1 1 d . U . . .
H12A H 0.052508 0.200076 -0.044773 0.125 Uiso 1 1 calc R U . . .
H12B H 0.001585 0.236952 -0.027293 0.125 Uiso 1 1 calc R U . . .
C13 C -0.1020(16) 0.3090(18) 0.1230(7) 0.119(7) Uani 1 1 d . U . . .
H13A H -0.138210 0.280076 0.114329 0.143 Uiso 1 1 calc R U . . .
H13B H -0.110251 0.355916 0.115723 0.143 Uiso 1 1 calc R U . . .
C14 C -0.0938(17) 0.3068(17) 0.1583(7) 0.120(6) Uani 1 1 d . U . . .
H14C H -0.056202 0.334476 0.166446 0.144 Uiso 1 1 calc R U . . .
H14D H -0.131657 0.327998 0.165008 0.144 Uiso 1 1 calc R U . . .
C17 C 0.0538(18) 0.0665(17) 0.1114(8) 0.128(7) Uani 1 1 d . U . . .
H17A H 0.086291 0.048835 0.099627 0.153 Uiso 1 1 calc R U . . .
H17B H 0.012849 0.043847 0.104072 0.153 Uiso 1 1 calc R U . . .
C18 C 0.0747(17) 0.0499(18) 0.1461(8) 0.129(7) Uani 1 1 d . U . . .
H18A H 0.092552 0.003535 0.148373 0.155 Uiso 1 1 calc R U . . .
H18B H 0.108113 0.082137 0.154895 0.155 Uiso 1 1 calc R U . . .
C19 C 0.0491(17) 0.0856(14) 0.1938(6) 0.133(7) Uani 1 1 d D U . . .
H19A H 0.019376 0.109982 0.205121 0.159 Uiso 1 1 calc R U . . .
H19B H 0.085548 0.115155 0.191157 0.159 Uiso 1 1 calc R U . . .
C20 C 0.0713(16) 0.0140(15) 0.2088(8) 0.132(7) Uani 1 1 d D U . . .
H20A H 0.076227 -0.019576 0.192885 0.159 Uiso 1 1 calc R U . . .
H20B H 0.112724 0.018852 0.221932 0.159 Uiso 1 1 calc R U . . .
C21 C -0.0665(15) 0.2378(17) 0.2062(5) 0.119(6) Uani 1 1 d D U . . .
H21A H -0.023841 0.259178 0.209818 0.143 Uiso 1 1 calc R U . . .
H21B H -0.060286 0.189994 0.212613 0.143 Uiso 1 1 calc R U . . .
C22 C -0.1055(14) 0.2714(17) 0.2294(8) 0.126(6) Uani 1 1 d D U . . .
H22A H -0.082508 0.268569 0.250242 0.151 Uiso 1 1 calc R U . . .
H22B H -0.115744 0.319337 0.224344 0.151 Uiso 1 1 calc R U . . .
Cd1 Cd 0.44206(6) 0.10256(7) 0.15750(4) 0.0522(4) Uani 1 1 d . . . . .
Cd2 Cd 0.53246(6) 0.24966(6) 0.15503(3) 0.0429(3) Uani 1 1 d . . . . .
Cd3 Cd 0.18322(7) 0.21713(8) 0.01262(3) 0.0576(4) Uani 1 1 d . . . . .
Cd4 Cd -0.01033(8) 0.18562(8) 0.14217(4) 0.0535(5) Uani 0.874(3) 1 d . . P A 1
Cd4' Cd 0.0213(6) 0.1553(5) 0.1604(3) 0.0535(5) Uani 0.126(3) 1 d D U P A 2
N1 N 0.5158(7) 0.2847(8) 0.1057(3) 0.055(3) Uani 1 1 d . U . . .
H1A H 0.501099 0.249371 0.093736 0.066 Uiso 1 1 calc R U . . .
H1B H 0.485604 0.317718 0.103438 0.066 Uiso 1 1 calc R U . . .
N2 N 0.6370(8) 0.2948(9) 0.1472(4) 0.062(3) Uani 1 1 d . U . . .
H2 H 0.666124 0.256914 0.143393 0.074 Uiso 1 1 calc R U . . .
N3 N 0.5869(8) 0.2704(10) 0.2034(4) 0.069(4) Uani 1 1 d . U . . .
H3A H 0.567261 0.304282 0.212242 0.083 Uiso 1 1 calc R U . . .
H3B H 0.586287 0.232573 0.214926 0.083 Uiso 1 1 calc R U . . .
N4 N 0.4673(12) 0.0620(13) 0.2056(6) 0.121(6) Uani 1 1 d D U . . .
H4A H 0.495770 0.027568 0.205691 0.145 Uiso 1 1 calc R U . . .
H4B H 0.486262 0.095488 0.217628 0.145 Uiso 1 1 calc R U . . .
N5 N 0.3439(14) 0.0445(13) 0.1652(6) 0.120(6) Uani 1 1 d D U . . .
H5 H 0.309646 0.076376 0.169327 0.145 Uiso 1 1 calc R U . . .
N6 N 0.3986(13) 0.0761(13) 0.1086(5) 0.115(6) Uani 1 1 d . U . . .
H6A H 0.395199 0.114299 0.097126 0.137 Uiso 1 1 calc R U . . .
H6B H 0.424523 0.046629 0.100625 0.137 Uiso 1 1 calc R U . . .
N7 N 0.2212(9) 0.1404(9) 0.0504(4) 0.069(4) Uani 1 1 d . U . . .
H7A H 0.263353 0.132783 0.050176 0.083 Uiso 1 1 calc R U . . .
H7B H 0.216716 0.158277 0.068654 0.083 Uiso 1 1 calc R U . . .
N8 N 0.1098(9) 0.1233(10) 0.0032(4) 0.074(4) Uani 1 1 d . U . . .
H8 H 0.119465 0.095599 -0.014194 0.089 Uiso 1 1 calc R U . . .
N9 N 0.0925(9) 0.2673(10) -0.0134(4) 0.079(4) Uani 1 1 d . U . . .
H9A H 0.075675 0.296296 -0.000962 0.095 Uiso 1 1 calc R U . . .
H9B H 0.103203 0.291545 -0.029064 0.095 Uiso 1 1 calc R U . . .
N10 N -0.0407(9) 0.2829(9) 0.1139(4) 0.073(3) Uani 1 1 d . U . . .
H10A H -0.009830 0.315008 0.117491 0.087 Uiso 1 1 calc R U . A 1
H10B H -0.046568 0.272879 0.093988 0.087 Uiso 1 1 calc R U . A 1
N11 N -0.0854(8) 0.2359(9) 0.1718(4) 0.068(3) Uani 1 1 d D U . . .
H11 H -0.126939 0.211317 0.167089 0.081 Uiso 1 1 calc R U . A 1
N14 N 0.0469(9) 0.1399(9) 0.1067(4) 0.074(3) Uani 1 1 d . U . . .
H14A H 0.026241 0.148291 0.087848 0.089 Uiso 1 1 calc R U . A 1
H14B H 0.086019 0.159542 0.108406 0.089 Uiso 1 1 calc R U . A 1
N15 N 0.0151(11) 0.0556(7) 0.1634(5) 0.096(4) Uani 1 1 d D U . . .
H15 H -0.024510 0.027425 0.160213 0.116 Uiso 1 1 calc R U . A 2
N16 N 0.0202(12) -0.0099(16) 0.2272(7) 0.139(9) Uani 1 1 d D U . . .
N17 N -0.1644(15) 0.2275(16) 0.2252(8) 0.165(10) Uani 1 1 d D U . . .
H17C H -0.191605 0.241955 0.237714 0.248 Uiso 1 1 calc R U . . .
H17D H -0.183703 0.230390 0.205843 0.248 Uiso 1 1 calc R U . . .
H17E H -0.153204 0.183802 0.229609 0.248 Uiso 1 1 calc R U . . .
O1 O 0.2080(6) 0.5921(6) 0.2479(3) 0.054(3) Uani 1 1 d . . . . .
O2 O 0.1294(5) 0.6079(5) 0.1942(3) 0.043(3) Uani 1 1 d . . . . .
O3 O 0.2656(6) 0.7062(6) 0.1585(3) 0.053(3) Uani 1 1 d . . . . .
O4 O 0.1387(7) 0.6529(6) 0.0761(3) 0.062(4) Uani 1 1 d . . . . .
O5 O 0.2585(5) 0.5993(5) 0.1110(2) 0.037(2) Uani 1 1 d . . . . .
O6 O 0.1618(5) 0.6062(5) 0.1396(3) 0.039(3) Uani 1 1 d . . . . .
O7 O 0.2524(4) 0.5788(5) 0.1942(2) 0.031(2) Uani 1 1 d . . . . .
O8 O 0.0375(5) 0.4287(6) 0.2067(3) 0.051(3) Uani 1 1 d . . . . .
O9 O 0.1719(5) 0.4852(5) 0.2129(2) 0.035(2) Uani 1 1 d . . . . .
O10 O 0.0852(5) 0.5073(5) 0.1565(3) 0.040(3) Uani 1 1 d . . . . .
O11 O 0.1029(5) 0.5154(5) 0.0954(3) 0.043(3) Uani 1 1 d . . . . .
O12 O 0.3887(6) 0.5796(6) 0.2244(3) 0.052(3) Uani 1 1 d . . . . .
O13 O 0.4199(6) 0.3752(7) 0.2438(3) 0.057(3) Uani 1 1 d . . . . .
O14 O 0.4967(5) 0.3939(6) 0.1606(3) 0.053(3) Uani 1 1 d . . . . .
O15 O 0.2406(6) 0.2055(7) 0.2329(3) 0.053(3) Uani 1 1 d . . . . .
O16 O 0.2232(6) 0.3950(6) 0.2628(3) 0.049(3) Uani 1 1 d . . . . .
O17 O 0.2169(4) 0.2538(5) 0.1749(2) 0.032(2) Uani 1 1 d . . . . .
O18 O 0.1571(5) 0.3578(5) 0.2017(2) 0.034(2) Uani 1 1 d . . . . .
O19 O 0.2871(5) 0.3299(5) 0.2176(2) 0.040(3) Uani 1 1 d . . . . .
O20 O 0.2745(8) 0.5855(7) 0.0292(3) 0.072(4) Uani 1 1 d . . . . .
O21 O 0.0708(7) 0.4623(7) 0.0329(3) 0.067(4) Uani 1 1 d . . . . .
O22 O -0.0160(5) 0.4521(6) 0.1096(3) 0.054(3) Uani 1 1 d . . . . .
O23 O 0.3106(5) 0.3626(5) 0.0688(2) 0.040(3) Uani 1 1 d . . . . .
O24 O 0.2432(6) 0.3118(6) 0.0173(3) 0.051(3) Uani 1 1 d . . . . .
O25 O 0.2574(6) 0.4494(6) 0.0283(2) 0.048(3) Uani 1 1 d . . . . .
O26 O 0.1938(5) 0.5230(6) 0.0634(2) 0.042(3) Uani 1 1 d . . . . .
O27 O 0.4397(6) 0.4285(7) 0.0706(3) 0.058(3) Uani 1 1 d . . . . .
O28 O 0.3027(5) 0.4590(5) 0.2209(2) 0.037(2) Uani 1 1 d . . . . .
O29 O 0.0801(5) 0.3792(5) 0.1512(3) 0.038(2) Uani 1 1 d . . . . .
O30 O 0.2091(5) 0.1442(5) 0.1264(3) 0.048(3) Uani 1 1 d . . . . .
O31 O 0.2338(5) 0.2674(5) 0.0934(2) 0.037(2) Uani 1 1 d . . . . .
O32 O 0.1413(5) 0.2743(5) 0.1261(2) 0.033(2) Uani 1 1 d . . . . .
O33 O 0.3883(5) 0.3504(5) 0.1173(2) 0.035(2) Uani 1 1 d . . . . .
O34 O 0.3184(5) 0.2440(5) 0.1388(2) 0.036(2) Uani 1 1 d . . . . .
O35 O 0.3819(5) 0.3333(5) 0.1785(2) 0.034(2) Uani 1 1 d . . . . .
O36 O 0.3343(5) 0.2174(6) 0.1976(2) 0.041(3) Uani 1 1 d . . . . .
O37 O 0.3216(5) 0.5101(5) 0.0779(2) 0.036(2) Uani 1 1 d . . . . .
O38 O 0.3983(5) 0.4820(5) 0.1268(2) 0.035(2) Uani 1 1 d . . . . .
O39 O 0.1834(5) 0.3767(6) 0.0589(2) 0.042(3) Uani 1 1 d . . . . .
O40 O 0.0919(5) 0.3850(5) 0.0900(3) 0.039(2) Uani 1 1 d . . . . .
O41 O 0.0759(5) 0.2420(5) 0.1769(3) 0.045(3) Uani 1 1 d . . . . .
O42 O 0.4382(5) 0.2131(6) 0.1678(3) 0.044(3) Uani 1 1 d . . . . .
O43 O 0.5388(5) 0.1349(5) 0.1459(2) 0.038(2) Uani 1 1 d . U . . .
O44 O -0.1042(5) 0.1254(5) 0.1100(3) 0.045(3) Uani 1 1 d . . . . .
O1W O 0.2436(9) 0.4278(8) 0.1408(5) 0.102(6) Uani 1 1 d . . . . .
O46 O 0.3624(6) 0.2242(6) 0.0802(3) 0.051(3) Uani 1 1 d . . . . .
O47 O 0.1069(7) 0.2504(7) 0.0608(3) 0.063(4) Uani 1 1 d . . . . .
O48 O 0.3954(5) 0.4579(5) 0.1885(2) 0.035(2) Uani 1 1 d . . . . .
O49 O 0.3381(5) 0.5769(5) 0.1596(2) 0.034(2) Uani 1 1 d . . . . .
Si1 Si 0.1012(2) 0.5897(2) 0.15806(11) 0.0365(10) Uani 1 1 d . . . . .
Si2 Si 0.1917(2) 0.5656(2) 0.21266(11) 0.0391(10) Uani 1 1 d . . . . .
Si3 Si 0.3710(2) 0.2499(2) 0.17026(10) 0.0363(10) Uani 1 1 d . . . . .
Si4 Si 0.2673(2) 0.2504(2) 0.20678(10) 0.0359(9) Uani 1 1 d . . . . .
Si5 Si 0.2484(2) 0.3715(2) 0.04272(10) 0.0407(10) Uani 1 1 d . . . . .
Si6 Si 0.2625(2) 0.5189(2) 0.04994(11) 0.0455(11) Uani 1 1 d . . . . .
V1 V 0.37952(13) 0.42746(14) 0.08966(6) 0.0366(6) Uani 1 1 d . . . . .
V2 V 0.34700(12) 0.56507(13) 0.11724(6) 0.0335(6) Uani 1 1 d . . . . .
V3 V 0.34136(12) 0.53272(13) 0.19975(6) 0.0333(6) Uani 1 1 d . . . . .
V4 V 0.41926(11) 0.40470(13) 0.15428(6) 0.0321(6) Uani 1 1 d . . . . .
V5 V 0.36459(12) 0.38867(14) 0.21413(6) 0.0344(6) Uani 1 1 d . . . . .
V6 V 0.25653(12) 0.62398(12) 0.15346(6) 0.0340(6) Uani 1 1 d . . . . .
V7 V 0.16757(14) 0.58664(14) 0.09491(7) 0.0417(7) Uani 1 1 d . . . . .
V8 V 0.09844(12) 0.43145(13) 0.18831(7) 0.0358(6) Uani 1 1 d . . . . .
V9 V 0.22747(13) 0.40431(13) 0.22763(6) 0.0351(6) Uani 1 1 d . . . . .
V10 V 0.12782(12) 0.29728(12) 0.16716(6) 0.0297(5) Uani 1 1 d . . . . .
V11 V 0.06175(12) 0.44701(13) 0.11888(7) 0.0382(6) Uani 1 1 d . . . . .
V12 V 0.12149(14) 0.45363(15) 0.06359(7) 0.0438(7) Uani 1 1 d . . . . .
V13 V 0.14624(13) 0.30537(14) 0.08453(6) 0.0362(6) Uani 1 1 d . . . . .
V14 V 0.22293(12) 0.22582(12) 0.13172(6) 0.0320(6) Uani 1 1 d . . . . .
V15 V 0.32728(13) 0.28273(13) 0.09786(6) 0.0357(6) Uani 1 1 d . . . . .

loop_
_atom_site_aniso_label
_atom_site_aniso_U_11
_atom_site_aniso_U_22
_atom_site_aniso_U_33
_atom_site_aniso_U_23
_atom_site_aniso_U_13
_atom_site_aniso_U_12
C1 0.076(9) 0.090(10) 0.074(9) 0.000(8) 0.008(8) -0.010(8)
C2 0.078(9) 0.087(9) 0.075(9) -0.004(8) 0.004(7) -0.013(8)
C3 0.071(9) 0.081(9) 0.074(9) -0.012(8) 0.004(7) -0.013(8)
C4 0.073(9) 0.081(10) 0.071(9) -0.017(8) 0.000(8) -0.013(8)
C5 0.126(14) 0.155(16) 0.131(15) 0.023(13) 0.041(12) -0.027(13)
C6 0.117(11) 0.145(13) 0.126(12) 0.009(11) 0.035(10) -0.042(10)
C7 0.109(11) 0.141(13) 0.124(12) 0.001(11) 0.028(11) -0.043(11)
C8 0.110(10) 0.142(12) 0.122(11) 0.001(10) 0.022(9) -0.037(10)
C9 0.107(10) 0.138(12) 0.109(10) 0.007(9) 0.016(9) -0.037(10)
C10 0.105(11) 0.138(13) 0.105(11) 0.011(10) 0.019(10) -0.034(11)
C11 0.100(10) 0.137(13) 0.096(11) 0.003(9) 0.021(9) -0.032(10)
C12 0.093(12) 0.139(15) 0.081(12) 0.000(11) 0.019(11) -0.025(12)
C13 0.119(7) 0.119(7) 0.119(7) 0.0000(10) 0.0175(14) 0.0000(10)
C14 0.120(6) 0.120(6) 0.120(6) -0.0002(10) 0.0180(13) 0.0001(10)
C17 0.137(16) 0.103(13) 0.144(16) -0.020(13) 0.025(14) -0.002(12)
C18 0.136(15) 0.106(13) 0.145(16) -0.018(13) 0.022(14) -0.002(12)
C19 0.140(15) 0.108(13) 0.149(16) -0.025(13) 0.019(14) 0.000(12)
C20 0.140(16) 0.110(14) 0.147(16) -0.019(13) 0.018(14) -0.003(13)
C21 0.115(9) 0.120(9) 0.126(9) -0.004(8) 0.033(8) 0.003(8)
C22 0.120(9) 0.125(9) 0.135(9) -0.007(8) 0.029(8) 0.005(8)
Cd1 0.0457(7) 0.0363(7) 0.0763(10) 0.0035(6) 0.0149(7) 0.0058(6)
Cd2 0.0353(6) 0.0390(6) 0.0547(8) -0.0047(6) 0.0072(5) 0.0034(5)
Cd3 0.0600(9) 0.0577(9) 0.0577(9) -0.0094(7) 0.0173(7) -0.0014(7)
Cd4 0.0521(9) 0.0450(9) 0.0647(11) -0.0043(7) 0.0128(8) -0.0070(7)
Cd4' 0.0521(9) 0.0450(9) 0.0647(11) -0.0043(7) 0.0128(8) -0.0070(7)
N1 0.051(7) 0.056(8) 0.059(8) -0.005(7) 0.009(6) 0.026(6)
N2 0.057(7) 0.063(7) 0.064(7) -0.004(6) 0.003(6) 0.009(6)
N3 0.074(9) 0.068(9) 0.066(8) -0.009(7) 0.012(7) 0.002(7)
N4 0.151(15) 0.115(13) 0.108(13) 0.019(11) 0.059(12) 0.045(12)
N5 0.149(14) 0.110(12) 0.111(12) 0.010(10) 0.050(11) 0.036(11)
N6 0.147(15) 0.102(12) 0.102(12) 0.007(11) 0.042(12) 0.049(12)
N7 0.076(9) 0.070(9) 0.065(9) -0.010(7) 0.025(7) 0.000(8)
N8 0.076(8) 0.078(8) 0.071(8) -0.005(7) 0.020(7) -0.002(7)
N9 0.080(9) 0.080(10) 0.077(9) -0.006(8) 0.009(8) 0.010(8)
N10 0.068(6) 0.065(6) 0.085(6) -0.003(6) 0.010(5) -0.009(5)
N11 0.058(6) 0.056(6) 0.090(7) -0.005(6) 0.015(6) -0.009(6)
N14 0.070(6) 0.071(6) 0.082(6) -0.006(6) 0.015(5) -0.005(5)
N15 0.088(7) 0.103(7) 0.096(7) -0.001(7) 0.007(7) 0.004(7)
N16 0.090(15) 0.15(2) 0.17(2) 0.017(18) -0.005(16) 0.005(15)
N17 0.17(2) 0.14(2) 0.18(2) -0.047(19) 0.028(19) 0.017(19)
O1 0.059(8) 0.048(7) 0.057(8) -0.025(6) 0.022(6) -0.006(6)
O2 0.046(6) 0.028(6) 0.058(7) -0.022(5) 0.016(5) 0.001(5)
O3 0.051(7) 0.032(6) 0.080(9) -0.005(6) 0.024(6) 0.008(5)
O4 0.076(9) 0.044(7) 0.065(9) 0.000(6) 0.005(7) 0.018(7)
O5 0.042(6) 0.032(5) 0.040(6) -0.006(5) 0.014(5) 0.008(5)
O6 0.026(5) 0.030(5) 0.064(7) -0.012(5) 0.017(5) 0.010(4)
O7 0.028(5) 0.021(5) 0.046(6) 0.000(4) 0.009(4) 0.002(4)
O8 0.042(6) 0.044(7) 0.077(9) -0.012(6) 0.037(6) -0.013(5)
O9 0.033(5) 0.031(5) 0.044(6) -0.011(5) 0.014(5) 0.000(4)
O10 0.034(6) 0.024(5) 0.066(7) -0.016(5) 0.020(5) -0.005(4)
O11 0.037(6) 0.032(6) 0.057(7) 0.006(5) -0.003(5) 0.000(5)
O12 0.048(7) 0.052(7) 0.058(8) -0.007(6) 0.011(6) -0.010(6)
O13 0.039(7) 0.080(9) 0.050(7) 0.003(7) -0.004(6) 0.005(6)
O14 0.033(6) 0.058(8) 0.070(8) 0.001(6) 0.008(6) 0.011(6)
O15 0.052(7) 0.062(8) 0.048(7) 0.021(6) 0.022(6) 0.017(6)
O16 0.061(7) 0.049(7) 0.040(6) -0.009(5) 0.019(6) 0.000(6)
O17 0.024(5) 0.026(5) 0.045(6) 0.006(4) 0.006(4) 0.011(4)
O18 0.036(6) 0.027(5) 0.041(6) -0.011(4) 0.010(5) -0.013(4)
O19 0.042(6) 0.038(6) 0.041(6) 0.000(5) 0.004(5) -0.002(5)
O20 0.103(11) 0.043(8) 0.072(9) 0.011(7) 0.020(8) 0.012(7)
O21 0.073(9) 0.070(9) 0.052(8) 0.013(7) -0.012(7) -0.001(7)
O22 0.031(6) 0.050(7) 0.078(9) -0.006(6) 0.002(6) 0.010(5)
O23 0.051(7) 0.033(6) 0.037(6) -0.001(5) 0.014(5) 0.007(5)
O24 0.066(8) 0.054(7) 0.036(6) -0.016(5) 0.014(6) -0.003(6)
O25 0.061(8) 0.052(7) 0.032(6) -0.001(5) 0.011(5) 0.010(6)
O26 0.048(7) 0.042(6) 0.037(6) 0.001(5) 0.005(5) 0.013(5)
O27 0.043(7) 0.066(8) 0.075(9) -0.007(7) 0.041(6) 0.001(6)
O28 0.040(6) 0.035(6) 0.037(6) -0.003(5) 0.010(5) 0.014(5)
O29 0.033(5) 0.024(5) 0.059(7) -0.012(5) 0.015(5) 0.000(4)
O30 0.044(6) 0.027(6) 0.076(9) -0.010(6) 0.019(6) 0.000(5)
O31 0.030(5) 0.035(6) 0.046(6) -0.009(5) 0.010(5) 0.001(4)
O32 0.032(5) 0.025(5) 0.044(6) -0.013(4) 0.010(5) 0.004(4)
O33 0.030(5) 0.026(5) 0.049(6) -0.010(5) 0.012(5) 0.005(4)
O34 0.037(6) 0.033(5) 0.039(6) 0.002(5) 0.012(5) 0.009(5)
O35 0.028(5) 0.032(5) 0.043(6) -0.005(5) 0.006(5) 0.005(4)
O36 0.037(6) 0.047(6) 0.041(6) 0.001(5) 0.013(5) 0.004(5)
O37 0.042(6) 0.032(6) 0.036(6) -0.003(5) 0.010(5) -0.005(5)
O38 0.032(5) 0.022(5) 0.057(7) 0.001(5) 0.021(5) 0.003(4)
O39 0.049(7) 0.043(6) 0.037(6) 0.006(5) 0.016(5) 0.014(5)
O40 0.040(6) 0.029(5) 0.049(6) -0.006(5) 0.008(5) 0.005(5)
O41 0.041(6) 0.032(6) 0.068(8) -0.010(5) 0.026(6) -0.015(5)
O42 0.030(6) 0.040(6) 0.061(7) 0.002(5) 0.005(5) 0.018(5)
O43 0.038(3) 0.038(3) 0.039(3) -0.0007(10) 0.0060(11) 0.0008(10)
O44 0.045(6) 0.025(5) 0.070(8) 0.005(5) 0.024(6) -0.011(5)
O1W 0.109(14) 0.061(10) 0.138(16) -0.002(10) 0.024(12) -0.016(10)
O46 0.065(8) 0.044(7) 0.051(7) -0.010(6) 0.034(6) 0.004(6)
O47 0.081(9) 0.049(7) 0.055(8) -0.019(6) -0.006(7) -0.017(7)
O48 0.026(5) 0.039(6) 0.041(6) -0.004(5) 0.013(4) 0.003(4)
O49 0.032(5) 0.025(5) 0.047(6) 0.003(4) 0.016(5) -0.001(4)
Si1 0.028(2) 0.022(2) 0.062(3) -0.0067(19) 0.015(2) 0.0076(16)
Si2 0.041(2) 0.032(2) 0.049(3) -0.014(2) 0.019(2) -0.0003(18)
Si3 0.036(2) 0.030(2) 0.044(2) 0.0009(19) 0.0092(19) 0.0118(18)
Si4 0.038(2) 0.032(2) 0.039(2) 0.0043(19) 0.0124(19) 0.0068(18)
Si5 0.052(3) 0.039(2) 0.033(2) -0.0041(19) 0.013(2) 0.004(2)
Si6 0.056(3) 0.040(3) 0.043(3) 0.001(2) 0.014(2) 0.006(2)
V1 0.0367(14) 0.0342(14) 0.0432(15) -0.0026(12) 0.0200(12) 0.0046(11)
V2 0.0329(13) 0.0244(12) 0.0463(15) -0.0004(11) 0.0161(12) -0.0040(10)
V3 0.0293(13) 0.0287(13) 0.0430(15) -0.0061(11) 0.0085(11) -0.0004(10)
V4 0.0201(11) 0.0332(13) 0.0442(15) -0.0013(11) 0.0081(10) 0.0070(10)
V5 0.0307(13) 0.0361(14) 0.0361(14) -0.0006(11) 0.0036(11) 0.0047(11)
V6 0.0312(13) 0.0226(12) 0.0502(16) -0.0037(11) 0.0128(12) 0.0005(10)
V7 0.0426(15) 0.0312(14) 0.0515(17) 0.0027(12) 0.0079(13) 0.0066(12)
V8 0.0306(13) 0.0278(13) 0.0529(16) -0.0088(12) 0.0196(12) -0.0003(10)
V9 0.0392(14) 0.0313(13) 0.0370(14) -0.0049(11) 0.0133(11) 0.0021(11)
V10 0.0299(13) 0.0205(12) 0.0411(14) -0.0039(10) 0.0127(11) -0.0036(10)
V11 0.0287(13) 0.0294(13) 0.0559(17) -0.0073(12) 0.0049(12) 0.0059(11)
V12 0.0443(16) 0.0405(16) 0.0445(16) -0.0001(13) -0.0003(13) 0.0041(13)
V13 0.0377(14) 0.0350(14) 0.0360(14) -0.0076(11) 0.0058(11) -0.0004(11)
V14 0.0329(13) 0.0228(12) 0.0425(15) -0.0062(11) 0.0124(11) 0.0023(10)
V15 0.0422(15) 0.0319(13) 0.0361(14) -0.0047(11) 0.0157(12) 0.0066(11)

loop_
_atom_type_symbol
_atom_type_description
_atom_type_scat_dispersion_real
_atom_type_scat_dispersion_imag
_atom_type_scat_source
C C 0.0033 0.0016 'International Tables Vol C Tables 4.2.6.8 and 6.1.1.4'
H H 0.0000 0.0000 'International Tables Vol C Tables 4.2.6.8 and 6.1.1.4'
Cd Cd -0.8075 1.2024 'International Tables Vol C Tables 4.2.6.8 and 6.1.1.4'
N N 0.0061 0.0033 'International Tables Vol C Tables 4.2.6.8 and 6.1.1.4'
O O 0.0106 0.0060 'International Tables Vol C Tables 4.2.6.8 and 6.1.1.4'
Si Si 0.0817 0.0704 'International Tables Vol C Tables 4.2.6.8 and 6.1.1.4'
V V 0.3005 0.5294 'International Tables Vol C Tables 4.2.6.8 and 6.1.1.4'

loop_
_geom_angle_atom_site_label_1
_geom_angle_atom_site_label_2
_geom_angle_atom_site_label_3
_geom_angle
_geom_angle_site_symmetry_1
_geom_angle_site_symmetry_3
_geom_angle_publ_flag
C2 C1 N1 117(2) . . ?
C1 C2 N2 115(2) . . ?
N2 C3 C4 111(2) . . ?
N3 C4 C3 114.4(19) . . ?
N4 C5 C6 105(3) . . ?
C5 C6 N5 115(3) . . ?
C8 C7 N5 115(3) . . ?
C7 C8 N6 112(3) . . ?
N7 C9 C10 117(3) . . ?
C9 C10 N8 113(2) . . ?
N8 C11 C12 113(2) . . ?
N9 C12 C11 112(2) . . ?
N10 C13 C14 107(3) . . ?
N11 C14 C13 114(3) . . ?
N14 C17 C18 111(3) . . ?
N15 C18 C17 110(3) . . ?
N15 C19 C20 96(2) . . ?
N16 C20 C19 108(3) . . ?
N11 C21 C22 126(3) . . ?
N17 C22 C21 100(3) . . ?
O42 Cd1 O43 80.5(4) . . ?
O42 Cd1 N4 99.0(7) . . ?
O43 Cd1 N4 102.7(7) . . ?
O42 Cd1 N6 113.3(7) . . ?
O43 Cd1 N6 95.3(7) . . ?
N4 Cd1 N6 145.3(10) . . ?
O42 Cd1 N5 111.8(7) . . ?
O43 Cd1 N5 167.5(7) . . ?
N4 Cd1 N5 77.9(9) . . ?
N6 Cd1 N5 78.4(9) . . ?
O42 Cd1 Cd2 39.8(3) . . ?
O43 Cd1 Cd2 40.8(3) . . ?
N4 Cd1 Cd2 105.5(7) . . ?
N6 Cd1 Cd2 107.5(7) . . ?
N5 Cd1 Cd2 151.4(6) . . ?
O42 Cd2 N1 108.8(5) . . ?
O42 Cd2 O43 79.0(4) . . ?
N1 Cd2 O43 97.4(5) . . ?
O42 Cd2 N3 98.8(5) . . ?
N1 Cd2 N3 145.8(6) . . ?
O43 Cd2 N3 107.6(5) . . ?
O42 Cd2 N2 173.3(5) . . ?
N1 Cd2 N2 76.5(6) . . ?
O43 Cd2 N2 104.6(5) . . ?
N3 Cd2 N2 74.8(6) . . ?
O42 Cd2 Cd1 38.8(3) . . ?
N1 Cd2 Cd1 105.9(4) . . ?
O43 Cd2 Cd1 40.2(3) . . ?
N3 Cd2 Cd1 108.3(5) . . ?
N2 Cd2 Cd1 144.7(4) . . ?
O24 Cd3 O24 80.6(4) . 7 ?
O24 Cd3 N9 96.3(6) . . ?
O24 Cd3 N9 113.5(6) 7 . ?
O24 Cd3 N7 109.9(6) . . ?
O24 Cd3 N7 94.2(5) 7 . ?
N9 Cd3 N7 144.7(7) . . ?
O24 Cd3 N8 173.0(6) . . ?
O24 Cd3 N8 100.7(5) 7 . ?
N9 Cd3 N8 76.9(7) . . ?
N7 Cd3 N8 77.0(7) . . ?
O24 Cd3 Cd3 40.5(3) . 7 ?
O24 Cd3 Cd3 40.0(3) 7 7 ?
N9 Cd3 Cd3 109.5(5) . 7 ?
N7 Cd3 Cd3 105.7(5) . 7 ?
N8 Cd3 Cd3 140.3(5) . 7 ?
N14 Cd4 N10 94.4(7) . . ?
N14 Cd4 N11 169.7(7) . . ?
N10 Cd4 N11 79.1(6) . . ?
N14 Cd4 O41 101.1(5) . . ?
N10 Cd4 O41 95.3(5) . . ?
N11 Cd4 O41 87.5(5) . . ?
N14 Cd4 O44 82.8(5) . . ?
N10 Cd4 O44 86.9(5) . . ?
N11 Cd4 O44 88.9(5) . . ?
O41 Cd4 O44 175.4(4) . . ?
N15 Cd4' O41 144.2(10) . . ?
N15 Cd4' N14 88.4(9) . . ?
O41 Cd4' N14 103.9(7) . . ?
C1 N1 Cd2 111.6(13) . . ?
C3 N2 C2 114.7(18) . . ?
C3 N2 Cd2 106.9(13) . . ?
C2 N2 Cd2 104.3(12) . . ?
C4 N3 Cd2 109.9(13) . . ?
C5 N4 Cd1 112(2) . . ?
C7 N5 C6 114(3) . . ?
C7 N5 Cd1 103.1(17) . . ?
C6 N5 Cd1 99.7(18) . . ?
C8 N6 Cd1 109.7(17) . . ?
C9 N7 Cd3 110.6(16) . . ?
C11 N8 C10 115(2) . . ?
C11 N8 Cd3 104.8(16) . . ?
C10 N8 Cd3 104.4(15) . . ?
C12 N9 Cd3 111.2(17) . . ?
C13 N10 Cd4 108.2(16) . . ?
C14 N11 C21 112(2) . . ?
C14 N11 Cd4 101.9(16) . . ?
C21 N11 Cd4 117.7(14) . . ?
C17 N14 Cd4 109.6(18) . . ?
C17 N14 Cd4' 90.7(18) . . ?
C19 N15 C18 99(2) . . ?
C19 N15 Cd4' 69.9(13) . . ?
C18 N15 Cd4' 88.3(16) . . ?
Si2 O2 Si1 120.9(6) . . ?
V6 O5 V7 103.1(5) . . ?
V6 O5 V2 95.9(5) . . ?
V7 O5 V2 149.9(6) . . ?
Si1 O6 V6 132.8(7) . . ?
Si1 O6 V7 127.5(6) . . ?
V6 O6 V7 97.6(4) . . ?
Si2 O7 V6 130.9(6) . . ?
Si2 O7 V3 129.3(6) . . ?
V6 O7 V3 98.1(4) . . ?
Si2 O9 V9 128.5(6) . . ?
Si2 O9 V8 131.9(6) . . ?
V9 O9 V8 97.3(4) . . ?
Si1 O10 V8 132.5(7) . . ?
Si1 O10 V11 128.4(7) . . ?
V8 O10 V11 98.1(4) . . ?
V12 O11 V7 102.7(6) . . ?
V12 O11 V11 96.6(5) . . ?
V7 O11 V11 148.4(6) . . ?
Si4 O17 V14 133.5(5) . . ?
Si4 O17 V10 128.6(6) . . ?
V14 O17 V10 97.8(4) . . ?
V8 O18 V9 103.1(4) . . ?
V8 O18 V10 95.5(5) . . ?
V9 O18 V10 149.6(6) . . ?
Si4 O19 V9 127.1(6) . . ?
Si4 O19 V5 132.9(7) . . ?
V9 O19 V5 98.2(5) . . ?
Si5 O23 V15 125.8(6) . . ?
Si5 O23 V1 134.4(6) . . ?
V15 O23 V1 98.3(5) . . ?
Si5 O24 Cd3 130.0(7) . . ?
Si5 O24 Cd3 127.8(7) . 7 ?
Cd3 O24 Cd3 99.4(4) . 7 ?
Si6 O25 Si5 121.7(7) . . ?
Si6 O26 V7 129.0(7) . . ?
Si6 O26 V12 131.6(7) . . ?
V7 O26 V12 97.3(5) . . ?
V5 O28 V3 96.4(5) . . ?
V5 O28 V9 102.1(5) . . ?
V3 O28 V9 150.5(6) . . ?
V8 O29 V11 105.3(5) . . ?
V8 O29 V10 95.4(5) . . ?
V11 O29 V10 148.7(6) . . ?
V14 O31 V15 102.7(5) . . ?
V14 O31 V13 96.1(4) . . ?
V15 O31 V13 148.5(6) . . ?
V10 O32 V14 103.8(5) . . ?
V10 O32 V13 148.2(5) . . ?
V14 O32 V13 96.0(4) . . ?
V1 O33 V15 104.5(5) . . ?
V1 O33 V4 95.7(4) . . ?
V15 O33 V4 147.4(6) . . ?
Si3 O34 V15 127.0(6) . . ?
Si3 O34 V14 132.2(6) . . ?
V15 O34 V14 98.4(5) . . ?
Si3 O35 V4 127.8(6) . . ?
Si3 O35 V5 131.7(6) . . ?
V4 O35 V5 100.5(4) . . ?
Si4 O36 Si3 122.3(7) . . ?
Si6 O37 V1 129.6(6) . . ?
Si6 O37 V2 131.8(6) . . ?
V1 O37 V2 97.2(5) . . ?
V4 O38 V1 96.1(4) . . ?
V4 O38 V2 147.4(6) . . ?
V1 O38 V2 103.5(5) . . ?
Si5 O39 V12 133.1(7) . . ?
Si5 O39 V13 128.3(6) . . ?
V12 O39 V13 98.4(5) . . ?
V11 O40 V12 97.7(5) . . ?
V11 O40 V13 146.0(6) . . ?
V12 O40 V13 103.1(5) . . ?
V10 O41 Cd4' 141.8(8) . . ?
V10 O41 Cd4 126.0(7) . . ?
Si3 O42 Cd1 120.8(6) . . ?
Si3 O42 Cd2 133.6(6) . . ?
Cd1 O42 Cd2 101.4(4) . . ?
Si1 O43 Cd1 119.1(6) 3_545 . ?
Si1 O43 Cd2 123.0(6) 3_545 . ?
Cd1 O43 Cd2 99.0(4) . . ?
V2 O44 Cd4 133.0(7) 3_445 . ?
V5 O48 V3 96.6(4) . . ?
V5 O48 V4 103.4(5) . . ?
V3 O48 V4 144.5(6) . . ?
V6 O49 V2 97.5(5) . . ?
V6 O49 V3 104.3(5) . . ?
V2 O49 V3 146.4(5) . . ?
O43 Si1 O10 111.8(6) 3_455 . ?
O43 Si1 O6 112.1(6) 3_455 . ?
O10 Si1 O6 109.9(5) . . ?
O43 Si1 O2 111.3(6) 3_455 . ?
O10 Si1 O2 107.0(6) . . ?
O6 Si1 O2 104.3(6) . . ?
O9 Si2 O7 112.0(5) . . ?
O9 Si2 O1 108.6(6) . . ?
O7 Si2 O1 111.2(6) . . ?
O9 Si2 O2 107.5(6) . . ?
O7 Si2 O2 106.8(6) . . ?
O1 Si2 O2 110.8(6) . . ?
O42 Si3 O34 113.4(6) . . ?
O42 Si3 O36 112.8(6) . . ?
O34 Si3 O36 105.5(6) . . ?
O42 Si3 O35 111.0(6) . . ?
O34 Si3 O35 107.8(5) . . ?
O36 Si3 O35 105.9(6) . . ?
O15 Si4 O17 113.1(6) . . ?
O15 Si4 O36 111.2(6) . . ?
O17 Si4 O36 105.6(6) . . ?
O15 Si4 O19 113.5(7) . . ?
O17 Si4 O19 108.3(5) . . ?
O36 Si4 O19 104.6(6) . . ?
O24 Si5 O23 112.7(6) . . ?
O24 Si5 O39 112.2(7) . . ?
O23 Si5 O39 109.1(6) . . ?
O24 Si5 O25 112.9(6) . . ?
O23 Si5 O25 104.3(6) . . ?
O39 Si5 O25 105.1(6) . . ?
O37 Si6 O20 110.5(7) . . ?
O37 Si6 O26 109.7(6) . . ?
O20 Si6 O26 112.6(7) . . ?
O37 Si6 O25 109.3(6) . . ?
O20 Si6 O25 109.2(7) . . ?
O26 Si6 O25 105.4(6) . . ?
O27 V1 O33 109.5(6) . . ?
O27 V1 O38 111.0(6) . . ?
O33 V1 O38 84.3(4) . . ?
O27 V1 O23 109.0(6) . . ?
O33 V1 O23 78.4(4) . . ?
O38 V1 O23 139.7(4) . . ?
O27 V1 O37 109.7(6) . . ?
O33 V1 O37 140.8(4) . . ?
O38 V1 O37 79.8(4) . . ?
O23 V1 O37 91.1(4) . . ?
O27 V1 V4 112.7(5) . . ?
O33 V1 V4 42.8(3) . . ?
O38 V1 V4 41.9(3) . . ?
O23 V1 V4 115.8(3) . . ?
O37 V1 V4 116.6(3) . . ?
O27 V1 V2 115.7(5) . . ?
O33 V1 V2 115.7(3) . . ?
O38 V1 V2 38.3(3) . . ?
O23 V1 V2 122.7(3) . . ?
O37 V1 V2 41.6(3) . . ?
V4 V1 V2 77.74(10) . . ?
O27 V1 V15 113.1(5) . . ?
O33 V1 V15 37.9(3) . . ?
O38 V1 V15 115.6(3) . . ?
O23 V1 V15 40.6(3) . . ?
O37 V1 V15 123.2(3) . . ?
V4 V1 V15 78.33(10) . . ?
V2 V1 V15 130.78(11) . . ?
O44 V2 O49 105.1(5) 3 . ?
O44 V2 O5 109.7(5) 3 . ?
O49 V2 O5 82.6(4) . . ?
O44 V2 O38 107.5(5) 3 . ?
O49 V2 O38 91.0(4) . . ?
O5 V2 O38 142.6(4) . . ?
O44 V2 O37 107.6(5) 3 . ?
O49 V2 O37 147.3(4) . . ?
O5 V2 O37 86.4(4) . . ?
O38 V2 O37 79.4(4) . . ?
O44 V2 V6 107.8(4) 3 . ?
O49 V2 V6 41.2(3) . . ?
O5 V2 V6 42.0(3) . . ?
O38 V2 V6 126.3(3) . . ?
O37 V2 V6 124.8(3) . . ?
O44 V2 V1 111.8(4) 3 . ?
O49 V2 V1 123.5(3) . . ?
O5 V2 V1 120.4(3) . . ?
O38 V2 V1 38.2(3) . . ?
O37 V2 V1 41.3(3) . . ?
V6 V2 V1 140.37(11) . . ?
O12 V3 O48 105.6(5) . . ?
O12 V3 O28 110.0(6) . . ?
O48 V3 O28 82.6(4) . . ?
O12 V3 O49 107.2(5) . . ?
O48 V3 O49 92.3(4) . . ?
O28 V3 O49 142.5(4) . . ?
O12 V3 O7 106.6(5) . . ?
O48 V3 O7 147.8(4) . . ?
O28 V3 O7 86.9(4) . . ?
O49 V3 O7 77.9(4) . . ?
O12 V3 V5 109.1(5) . . ?
O48 V3 V5 41.4(3) . . ?
O28 V3 V5 41.6(3) . . ?
O49 V3 V5 127.1(3) . . ?
O7 V3 V5 124.7(3) . . ?
O12 V3 V6 110.8(5) . . ?
O48 V3 V6 124.1(3) . . ?
O28 V3 V6 120.4(3) . . ?
O49 V3 V6 37.3(3) . . ?
O7 V3 V6 40.7(3) . . ?
V5 V3 V6 140.10(11) . . ?
O14 V4 O38 109.6(6) . . ?
O14 V4 O48 107.3(6) . . ?
O38 V4 O48 91.0(4) . . ?
O14 V4 O33 105.8(5) . . ?
O38 V4 O33 83.0(4) . . ?
O48 V4 O33 146.5(4) . . ?
O14 V4 O35 106.3(5) . . ?
O38 V4 O35 144.1(4) . . ?
O48 V4 O35 77.6(4) . . ?
O33 V4 O35 88.1(4) . . ?
O14 V4 V1 109.0(5) . . ?
O38 V4 V1 42.0(3) . . ?
O48 V4 V1 128.0(3) . . ?
O33 V4 V1 41.5(3) . . ?
O35 V4 V1 124.3(3) . . ?
O14 V4 V5 109.3(5) . . ?
O38 V4 V5 123.0(3) . . ?
O48 V4 V5 38.0(3) . . ?
O33 V4 V5 123.1(3) . . ?
O35 V4 V5 39.8(3) . . ?
V1 V4 V5 141.65(11) . . ?
O13 V5 O48 109.0(6) . . ?
O13 V5 O28 113.4(6) . . ?
O48 V5 O28 83.5(4) . . ?
O13 V5 O35 111.1(6) . . ?
O48 V5 O35 78.2(4) . . ?
O28 V5 O35 135.3(4) . . ?
O13 V5 O19 109.3(6) . . ?
O48 V5 O19 141.6(4) . . ?
O28 V5 O19 79.9(5) . . ?
O35 V5 O19 89.7(4) . . ?
O13 V5 V3 114.0(5) . . ?
O48 V5 V3 42.0(3) . . ?
O28 V5 V3 42.0(3) . . ?
O35 V5 V3 113.2(3) . . ?
O19 V5 V3 117.1(3) . . ?
O13 V5 V9 115.8(5) . . ?
O48 V5 V9 117.0(3) . . ?
O28 V5 V9 39.2(3) . . ?
O35 V5 V9 120.0(3) . . ?
O19 V5 V9 40.9(3) . . ?
V3 V5 V9 79.24(9) . . ?
O13 V5 V4 113.7(5) . . ?
O48 V5 V4 38.6(3) . . ?
O28 V5 V4 114.0(3) . . ?
O35 V5 V4 39.7(3) . . ?
O19 V5 V4 122.2(3) . . ?
V3 V5 V4 77.44(9) . . ?
V9 V5 V4 130.33(11) . . ?
O3 V6 O49 111.5(5) . . ?
O3 V6 O5 111.0(6) . . ?
O49 V6 O5 82.8(4) . . ?
O3 V6 O6 107.5(5) . . ?
O49 V6 O6 140.8(4) . . ?
O5 V6 O6 79.8(4) . . ?
O3 V6 O7 108.9(6) . . ?
O49 V6 O7 79.6(4) . . ?
O5 V6 O7 139.9(4) . . ?
O6 V6 O7 91.7(4) . . ?
O3 V6 V2 113.3(4) . . ?
O49 V6 V2 41.3(3) . . ?
O5 V6 V2 42.1(3) . . ?
O6 V6 V2 117.2(3) . . ?
O7 V6 V2 116.1(3) . . ?
O3 V6 V7 113.4(5) . . ?
O49 V6 V7 115.2(3) . . ?
O5 V6 V7 38.5(3) . . ?
O6 V6 V7 41.4(3) . . ?
O7 V6 V7 123.7(3) . . ?
V2 V6 V7 78.53(10) . . ?
O3 V6 V3 115.7(5) . . ?
O49 V6 V3 38.4(3) . . ?
O5 V6 V3 114.2(3) . . ?
O6 V6 V3 123.4(3) . . ?
O7 V6 V3 41.3(3) . . ?
V2 V6 V3 77.31(9) . . ?
V7 V6 V3 130.58(11) . . ?
O4 V7 O11 111.7(6) . . ?
O4 V7 O5 111.2(6) . . ?
O11 V7 O5 137.1(5) . . ?
O4 V7 O26 104.9(6) . . ?
O11 V7 O26 80.2(5) . . ?
O5 V7 O26 88.9(4) . . ?
O4 V7 O6 106.4(6) . . ?
O11 V7 O6 88.9(5) . . ?
O5 V7 O6 79.3(4) . . ?
O26 V7 O6 148.7(4) . . ?
O4 V7 V12 112.3(5) . . ?
O11 V7 V12 38.6(4) . . ?
O5 V7 V12 120.3(3) . . ?
O26 V7 V12 41.7(3) . . ?
O6 V7 V12 123.0(3) . . ?
O4 V7 V6 112.7(5) . . ?
O11 V7 V6 120.0(4) . . ?
O5 V7 V6 38.4(3) . . ?
O26 V7 V6 123.0(3) . . ?
O6 V7 V6 40.9(3) . . ?
V12 V7 V6 134.99(12) . . ?
O8 V8 O18 109.6(6) . . ?
O8 V8 O29 110.0(5) . . ?
O18 V8 O29 84.7(4) . . ?
O8 V8 O10 109.7(6) . . ?
O18 V8 O10 140.4(4) . . ?
O29 V8 O10 78.5(4) . . ?
O8 V8 O9 109.7(5) . . ?
O18 V8 O9 79.7(4) . . ?
O29 V8 O9 140.1(4) . . ?
O10 V8 O9 90.7(4) . . ?
O8 V8 V10 111.0(4) . . ?
O18 V8 V10 42.7(3) . . ?
O29 V8 V10 42.7(3) . . ?
O10 V8 V10 116.6(3) . . ?
O9 V8 V10 117.4(3) . . ?
O8 V8 V9 114.0(5) . . ?
O18 V8 V9 38.8(3) . . ?
O29 V8 V9 116.5(3) . . ?
O10 V8 V9 122.9(3) . . ?
O9 V8 V9 41.0(3) . . ?
V10 V8 V9 79.28(9) . . ?
O8 V8 V11 114.2(5) . . ?
O18 V8 V11 115.8(3) . . ?
O29 V8 V11 37.6(3) . . ?
O10 V8 V11 41.0(3) . . ?
O9 V8 V11 122.8(3) . . ?
V10 V8 V11 78.28(10) . . ?
V9 V8 V11 131.40(11) . . ?
O16 V9 O18 112.3(5) . . ?
O16 V9 O28 111.9(6) . . ?
O18 V9 O28 135.7(4) . . ?
O16 V9 O19 105.3(5) . . ?
O18 V9 O19 88.5(4) . . ?
O28 V9 O19 79.5(4) . . ?
O16 V9 O9 107.2(5) . . ?
O18 V9 O9 79.7(4) . . ?
O28 V9 O9 87.9(4) . . ?
O19 V9 O9 147.5(4) . . ?
O16 V9 V5 112.0(5) . . ?
O18 V9 V5 119.4(3) . . ?
O28 V9 V5 38.7(3) . . ?
O19 V9 V5 41.0(3) . . ?
O9 V9 V5 122.2(3) . . ?
O16 V9 V8 114.2(5) . . ?
O18 V9 V8 38.1(3) . . ?
O28 V9 V8 119.0(3) . . ?
O19 V9 V8 121.9(3) . . ?
O9 V9 V8 41.7(3) . . ?
V5 V9 V8 133.79(11) . . ?
O41 V10 O32 106.8(5) . . ?
O41 V10 O18 109.6(5) . . ?
O32 V10 O18 143.4(4) . . ?
O41 V10 O29 108.0(5) . . ?
O32 V10 O29 89.1(4) . . ?
O18 V10 O29 82.9(4) . . ?
O41 V10 O17 108.1(5) . . ?
O32 V10 O17 78.8(4) . . ?
O18 V10 O17 86.8(4) . . ?
O29 V10 O17 143.9(4) . . ?
O41 V10 V8 109.4(4) . . ?
O32 V10 V8 125.8(3) . . ?
O18 V10 V8 41.8(3) . . ?
O29 V10 V8 41.9(3) . . ?
O17 V10 V8 124.0(3) . . ?
O41 V10 V14 110.2(4) . . ?
O32 V10 V14 38.1(3) . . ?
O18 V10 V14 121.6(3) . . ?
O29 V10 V14 121.5(3) . . ?
O17 V10 V14 40.9(3) . . ?
V8 V10 V14 140.43(11) . . ?
O22 V11 O40 106.4(6) . . ?
O22 V11 O29 108.1(6) . . ?
O40 V11 O29 90.8(4) . . ?
O22 V11 O11 109.0(6) . . ?
O40 V11 O11 82.1(5) . . ?
O29 V11 O11 142.7(4) . . ?
O22 V11 O10 106.5(5) . . ?
O40 V11 O10 147.0(4) . . ?
O29 V11 O10 78.0(4) . . ?
O11 V11 O10 88.3(5) . . ?
O22 V11 V12 108.8(5) . . ?
O40 V11 V12 41.3(3) . . ?
O29 V11 V12 125.9(3) . . ?
O11 V11 V12 41.3(3) . . ?
O10 V11 V12 125.5(3) . . ?
O22 V11 V8 110.7(5) . . ?
O40 V11 V8 122.9(3) . . ?
O29 V11 V8 37.2(3) . . ?
O11 V11 V8 122.1(3) . . ?
O10 V11 V8 40.9(3) . . ?
V12 V11 V8 140.46(12) . . ?
O21 V12 O11 111.9(6) . . ?
O21 V12 O40 110.8(6) . . ?
O11 V12 O40 82.6(5) . . ?
O21 V12 O39 110.3(6) . . ?
O11 V12 O39 137.7(5) . . ?
O40 V12 O39 79.5(4) . . ?
O21 V12 O26 109.1(6) . . ?
O11 V12 O26 79.6(4) . . ?
O40 V12 O26 140.0(5) . . ?
O39 V12 O26 90.2(5) . . ?
O21 V12 V11 113.9(6) . . ?
O11 V12 V11 42.1(3) . . ?
O40 V12 V11 41.0(3) . . ?
O39 V12 V11 114.6(3) . . ?
O26 V12 V11 116.5(3) . . ?
O21 V12 V7 115.1(5) . . ?
O11 V12 V7 38.7(3) . . ?
O40 V12 V7 114.9(3) . . ?
O39 V12 V7 121.2(4) . . ?
O26 V12 V7 41.0(3) . . ?
V11 V12 V7 78.44(10) . . ?
O21 V12 V13 114.7(5) . . ?
O11 V12 V13 114.1(3) . . ?
O40 V12 V13 38.7(3) . . ?
O39 V12 V13 40.9(3) . . ?
O26 V12 V13 122.5(3) . . ?
V11 V12 V13 77.12(10) . . ?
V7 V12 V13 129.86(12) . . ?
O47 V13 O32 108.2(6) . . ?
O47 V13 O40 110.5(6) . . ?
O32 V13 O40 90.9(4) . . ?
O47 V13 O31 104.5(6) . . ?
O32 V13 O31 82.7(4) . . ?
O40 V13 O31 144.7(4) . . ?
O47 V13 O39 106.7(6) . . ?
O32 V13 O39 145.1(4) . . ?
O40 V13 O39 78.8(4) . . ?
O31 V13 O39 86.9(4) . . ?
O47 V13 V14 106.8(5) . . ?
O32 V13 V14 41.8(3) . . ?
O40 V13 V14 127.2(3) . . ?
O31 V13 V14 41.5(3) . . ?
O39 V13 V14 123.8(3) . . ?
O47 V13 V12 112.1(5) . . ?
O32 V13 V12 123.3(3) . . ?
O40 V13 V12 38.2(3) . . ?
O31 V13 V12 121.9(3) . . ?
O39 V13 V12 40.7(3) . . ?
V14 V13 V12 141.04(12) . . ?
O30 V14 O31 108.9(6) . . ?
O30 V14 O32 108.8(5) . . ?
O31 V14 O32 84.1(4) . . ?
O30 V14 O34 110.3(5) . . ?
O31 V14 O34 79.7(4) . . ?
O32 V14 O34 140.7(4) . . ?
O30 V14 O17 111.6(5) . . ?
O31 V14 O17 139.3(4) . . ?
O32 V14 O17 79.2(4) . . ?
O34 V14 O17 90.2(4) . . ?
O30 V14 V13 110.5(5) . . ?
O31 V14 V13 42.4(3) . . ?
O32 V14 V13 42.3(3) . . ?
O34 V14 V13 116.9(3) . . ?
O17 V14 V13 116.0(3) . . ?
O30 V14 V15 114.2(4) . . ?
O31 V14 V15 39.1(3) . . ?
O32 V14 V15 116.4(3) . . ?
O34 V14 V15 40.7(3) . . ?
O17 V14 V15 121.5(3) . . ?
V13 V14 V15 79.07(10) . . ?
O30 V14 V10 113.9(4) . . ?
O31 V14 V10 115.7(3) . . ?
O32 V14 V10 38.1(3) . . ?
O34 V14 V10 123.3(3) . . ?
O17 V14 V10 41.3(3) . . ?
V13 V14 V10 78.05(9) . . ?
V15 V14 V10 131.33(10) . . ?
O46 V15 O33 112.0(5) . . ?
O46 V15 O31 111.2(6) . . ?
O33 V15 O31 136.8(4) . . ?
O46 V15 O34 106.4(5) . . ?
O33 V15 O34 89.8(5) . . ?
O31 V15 O34 79.1(4) . . ?
O46 V15 O23 106.4(5) . . ?
O33 V15 O23 78.5(4) . . ?
O31 V15 O23 88.6(5) . . ?
O34 V15 O23 147.1(4) . . ?
O46 V15 V14 113.2(4) . . ?
O33 V15 V14 120.1(3) . . ?
O31 V15 V14 38.2(3) . . ?
O34 V15 V14 40.9(3) . . ?
O23 V15 V14 121.8(3) . . ?
O46 V15 V1 113.2(4) . . ?
O33 V15 V1 37.5(3) . . ?
O31 V15 V1 119.8(3) . . ?
O34 V15 V1 122.5(3) . . ?
O23 V15 V1 41.1(3) . . ?
V14 V15 V1 133.61(10) . . ?

loop_
_geom_bond_atom_site_label_1
_geom_bond_atom_site_label_2
_geom_bond_distance
_geom_bond_site_symmetry_2
_geom_bond_publ_flag
C1 C2 1.41(3) . ?
C1 N1 1.47(3) . ?
C2 N2 1.49(3) . ?
C3 N2 1.41(3) . ?
C3 C4 1.47(3) . ?
C4 N3 1.46(3) . ?
C5 N4 1.477(18) . ?
C5 C6 1.482(19) . ?
C6 N5 1.515(18) . ?
C7 C8 1.43(4) . ?
C7 N5 1.51(4) . ?
C8 N6 1.56(4) . ?
C9 N7 1.38(3) . ?
C9 C10 1.434(18) . ?
C10 N8 1.51(3) . ?
C11 N8 1.47(3) . ?
C11 C12 1.49(4) . ?
C12 N9 1.44(3) . ?
C13 N10 1.48(3) . ?
C13 C14 1.54(4) . ?
C14 N11 1.49(3) . ?
C17 N14 1.44(3) . ?
C17 C18 1.56(4) . ?
C18 N15 1.55(4) . ?
C19 N15 1.533(14) . ?
C19 C20 1.572(19) . ?
C20 N16 1.502(10) . ?
C21 N11 1.510(18) . ?
C21 C22 1.537(18) . ?
C22 N17 1.478(18) . ?
Cd1 O42 2.188(11) . ?
Cd1 O43 2.235(10) . ?
Cd1 N4 2.25(2) . ?
Cd1 N6 2.27(2) . ?
Cd1 N5 2.40(3) . ?
Cd1 Cd2 3.4193(19) . ?
Cd2 O42 2.231(11) . ?
Cd2 N1 2.251(15) . ?
Cd2 O43 2.263(10) . ?
Cd2 N3 2.296(17) . ?
Cd2 N2 2.413(17) . ?
Cd3 O24 2.207(12) . ?
Cd3 O24 2.231(12) 7 ?
Cd3 N9 2.274(18) . ?
Cd3 N7 2.282(18) . ?
Cd3 N8 2.367(19) . ?
Cd3 Cd3 3.386(3) 7 ?
Cd4 N14 2.278(18) . ?
Cd4 N10 2.291(18) . ?
Cd4 N11 2.383(17) . ?
Cd4 O41 2.434(11) . ?
Cd4 O44 2.520(11) . ?
Cd4' N15 1.938(10) . ?
Cd4' O41 2.092(14) . ?
Cd4' N14 2.52(2) . ?
O1 Si2 1.621(12) . ?
O2 Si2 1.644(12) . ?
O2 Si1 1.649(12) . ?
O3 V6 1.613(11) . ?
O4 V7 1.593(12) . ?
O5 V6 1.933(10) . ?
O5 V7 1.935(11) . ?
O5 V2 1.936(10) . ?
O6 Si1 1.630(11) . ?
O6 V6 2.003(10) . ?
O6 V7 2.023(11) . ?
O7 Si2 1.618(10) . ?
O7 V6 2.009(10) . ?
O7 V3 2.034(9) . ?
O8 V8 1.602(10) . ?
O9 Si2 1.607(11) . ?
O9 V9 1.996(10) . ?
O9 V8 2.024(10) . ?
O10 Si1 1.626(10) . ?
O10 V8 2.018(12) . ?
O10 V11 2.024(11) . ?
O11 V12 1.924(12) . ?
O11 V7 1.927(11) . ?
O11 V11 1.950(11) . ?
O12 V3 1.628(12) . ?
O13 V5 1.629(12) . ?
O14 V4 1.606(11) . ?
O15 Si4 1.604(12) . ?
O16 V9 1.574(11) . ?
O17 Si4 1.624(11) . ?
O17 V14 1.999(10) . ?
O17 V10 2.017(9) . ?
O18 V8 1.911(11) . ?
O18 V9 1.940(10) . ?
O18 V10 1.943(10) . ?
O19 Si4 1.643(11) . ?
O19 V9 1.990(11) . ?
O19 V5 1.994(11) . ?
O20 Si6 1.618(14) . ?
O21 V12 1.596(13) . ?
O22 V11 1.610(11) . ?
O23 Si5 1.608(12) . ?
O23 V15 2.001(11) . ?
O23 V1 2.020(11) . ?
O24 Si5 1.600(11) . ?
O25 Si6 1.641(12) . ?
O25 Si5 1.655(13) . ?
O26 Si6 1.626(12) . ?
O26 V7 1.989(11) . ?
O26 V12 2.016(12) . ?
O27 V1 1.604(10) . ?
O28 V5 1.925(10) . ?
O28 V3 1.940(11) . ?
O28 V9 1.946(11) . ?
O29 V8 1.912(11) . ?
O29 V11 1.930(11) . ?
O29 V10 1.944(10) . ?
O30 V14 1.614(10) . ?
O31 V14 1.913(11) . ?
O31 V15 1.947(10) . ?
O31 V13 1.948(10) . ?
O32 V10 1.921(10) . ?
O32 V14 1.923(10) . ?
O32 V13 1.942(11) . ?
O33 V1 1.915(11) . ?
O33 V15 1.931(10) . ?
O33 V4 1.965(10) . ?
O34 Si3 1.636(11) . ?
O34 V15 1.986(10) . ?
O34 V14 1.995(10) . ?
O35 Si3 1.662(11) . ?
O35 V4 1.972(11) . ?
O35 V5 1.974(10) . ?
O36 Si4 1.635(11) . ?
O36 Si3 1.644(11) . ?
O37 Si6 1.616(11) . ?
O37 V1 2.021(11) . ?
O37 V2 2.034(10) . ?
O38 V4 1.933(10) . ?
O38 V1 1.935(11) . ?
O38 V2 1.939(10) . ?
O39 Si5 1.620(11) . ?
O39 V12 1.998(11) . ?
O39 V13 2.006(11) . ?
O40 V11 1.917(10) . ?
O40 V12 1.925(11) . ?
O40 V13 1.946(10) . ?
O41 V10 1.620(10) . ?
O42 Si3 1.586(10) . ?
O43 Si1 1.590(11) 3_545 ?
O44 V2 1.610(10) 3_445 ?
O46 V15 1.607(11) . ?
O47 V13 1.624(12) . ?
O48 V5 1.919(10) . ?
O48 V3 1.940(10) . ?
O48 V4 1.947(10) . ?
O49 V6 1.909(10) . ?
O49 V2 1.914(10) . ?
O49 V3 1.955(10) . ?
V1 V4 2.876(4) . ?
V1 V2 3.041(4) . ?
V1 V15 3.042(4) . ?
V2 V6 2.873(4) . ?
V3 V5 2.881(4) . ?
V3 V6 3.052(4) . ?
V4 V5 3.034(4) . ?
V5 V9 3.011(4) . ?
V6 V7 3.030(4) . ?
V7 V12 3.007(4) . ?
V8 V10 2.852(3) . ?
V8 V9 3.016(4) . ?
V8 V11 3.054(4) . ?
V10 V14 3.026(3) . ?
V11 V12 2.893(4) . ?
V12 V13 3.031(4) . ?
V13 V14 2.872(4) . ?
V14 V15 3.015(4) . ?
